data_4032403
loop_
_publ_author_name
'Shen, Guodong'
'Yang, Bingchuan'
'Huang, Xianqiang'
'Hou, Yaxin'
'Gao, Huan'
'Cui, Jichun'
'Cui, Chuansheng'
'Zhang, Tongxin'

_publ_section_title
;
 Copper- and Palladium-Catalyzed Cross-Coupling Reactions for the
 Synthesis of N-Fused Benzo[4,5]imidazo[2,1-b]thiazole Derivatives via
 Substituted trans-1,2-Diiodoalkenes, 1H-Benzo[d]imidazole-2-thiols, and
 Halobenzenes.
;
_journal_issue 7
_journal_name_full 'The Journal of organic chemistry'
_journal_page_first 3798
_journal_page_last 3805
_journal_paper_doi 10.1021/acs.joc.7b00162
_journal_volume 82
_journal_year 2017
_chemical_formula_sum 'C21 H14 N2 S'
_chemical_formula_weight 326.40
_chemical_name_systematic
; 
 ? 
;
_space_group_IT_number 14
_symmetry_cell_setting monoclinic
_symmetry_space_group_name_Hall '-P 2yn'
_symmetry_space_group_name_H-M 'P 1 21/n 1'
_atom_sites_solution_hydrogens geom
_atom_sites_solution_primary direct
_atom_sites_solution_secondary difmap
_audit_creation_method SHELXL-97
_cell_angle_alpha 90.00
_cell_angle_beta 97.341(11)
_cell_angle_gamma 90.00
_cell_formula_units_Z 4
_cell_length_a 6.1447(9)
_cell_length_b 15.0655(19)
_cell_length_c 17.331(2)
_cell_measurement_reflns_used 1044
_cell_measurement_temperature 293(2)
_cell_measurement_theta_max 19.4330
_cell_measurement_theta_min 3.5800
_cell_volume 1591.2(4)
_computing_structure_refinement 'SHELXL-97 (Sheldrick, 1997)'
_computing_structure_solution 'SHELXS-97 (Sheldrick, 1990)'
_diffrn_ambient_temperature 293(2)
_diffrn_measured_fraction_theta_full 0.999
_diffrn_measured_fraction_theta_max 0.999
_diffrn_measurement_device_type 'Xcalibur, Eos, Gemini'
_diffrn_radiation_monochromator graphite
_diffrn_radiation_source 'fine-focus sealed tube'
_diffrn_radiation_type MoK\a
_diffrn_radiation_wavelength 0.71073
_diffrn_reflns_av_R_equivalents 0.1443
_diffrn_reflns_av_sigmaI/netI 0.1643
_diffrn_reflns_limit_h_max 7
_diffrn_reflns_limit_h_min -7
_diffrn_reflns_limit_k_max 17
_diffrn_reflns_limit_k_min -17
_diffrn_reflns_limit_l_max 20
_diffrn_reflns_limit_l_min -20
_diffrn_reflns_number 11702
_diffrn_reflns_theta_full 25.02
_diffrn_reflns_theta_max 25.02
_diffrn_reflns_theta_min 2.70
_exptl_absorpt_coefficient_mu 0.206
_exptl_absorpt_correction_T_max 0.9857
_exptl_absorpt_correction_T_min 0.9837
_exptl_absorpt_correction_type multi-scan
_exptl_absorpt_process_details sadabs
_exptl_crystal_colour colorless
_exptl_crystal_density_diffrn 1.362
_exptl_crystal_density_method 'not measured'
_exptl_crystal_description block
_exptl_crystal_F_000 680
_exptl_crystal_size_max 0.08
_exptl_crystal_size_mid 0.07
_exptl_crystal_size_min 0.07
_refine_diff_density_max 0.327
_refine_diff_density_min -0.378
_refine_diff_density_rms 0.120
_refine_ls_extinction_method none
_refine_ls_goodness_of_fit_ref 0.955
_refine_ls_hydrogen_treatment constr
_refine_ls_matrix_type full
_refine_ls_number_parameters 217
_refine_ls_number_reflns 2816
_refine_ls_number_restraints 0
_refine_ls_restrained_S_all 0.955
_refine_ls_R_factor_all 0.1545
_refine_ls_R_factor_gt 0.0642
_refine_ls_shift/su_max 0.000
_refine_ls_shift/su_mean 0.000
_refine_ls_structure_factor_coef Fsqd
_refine_ls_weighting_details 'calc w=1/[\s^2^(Fo^2^)+(0.0864P)^2^+0.0000P] where P=(Fo^2^+2Fc^2^)/3'
_refine_ls_weighting_scheme calc
_refine_ls_wR_factor_gt 0.1535
_refine_ls_wR_factor_ref 0.2217
_reflns_number_gt 1365
_reflns_number_total 2816
_reflns_threshold_expression >2sigma(I)
_cod_data_source_file jo7b00162_si_002.cif
_cod_data_source_block exp_7567
_cod_depositor_comments 'Adding full bibliography for 4032403.cif.'
_cod_original_sg_symbol_H-M P21/n
_cod_database_code 4032403

loop_
_symmetry_equiv_pos_as_xyz
'x, y, z'
'-x+1/2, y+1/2, -z+1/2'
'-x, -y, -z'
'x-1/2, -y-1/2, z-1/2'

loop_
_atom_site_label
_atom_site_type_symbol
_atom_site_fract_x
_atom_site_fract_y
_atom_site_fract_z
_atom_site_U_iso_or_equiv
_atom_site_adp_type
_atom_site_occupancy
_atom_site_symmetry_multiplicity
_atom_site_calc_flag
_atom_site_refinement_flags
S1 S 1.0595(2) 0.40827(9) 0.83016(8) 0.0453(5) Uani 1 1 d .
N1 N 0.7293(8) 0.3470(3) 0.9140(2) 0.0424(12) Uani 1 1 d .
N2 N 0.8105(7) 0.2721(3) 0.8068(2) 0.0309(10) Uani 1 1 d .
C1 C 0.5951(9) 0.2720(3) 0.9012(3) 0.0367(14) Uani 1 1 d .
C2 C 0.4262(10) 0.2428(4) 0.9407(3) 0.0477(15) Uani 1 1 d .
H2 H 0.3867 0.2750 0.9826 0.057 Uiso 1 1 calc R
C3 C 0.3179(10) 0.1656(4) 0.9172(3) 0.0547(17) Uani 1 1 d .
H3 H 0.2039 0.1460 0.9434 0.066 Uiso 1 1 calc R
C4 C 0.3758(10) 0.1159(4) 0.8546(3) 0.0518(16) Uani 1 1 d .
H4 H 0.3021 0.0632 0.8410 0.062 Uiso 1 1 calc R
C5 C 0.5402(9) 0.1436(3) 0.8126(3) 0.0408(14) Uani 1 1 d .
H5 H 0.5797 0.1107 0.7712 0.049 Uiso 1 1 calc R
C6 C 0.6437(8) 0.2234(3) 0.8355(3) 0.0321(13) Uani 1 1 d .
C7 C 0.8545(9) 0.3429(3) 0.8578(3) 0.0363(13) Uani 1 1 d .
C8 C 0.9337(8) 0.2709(3) 0.7436(3) 0.0313(12) Uani 1 1 d .
C9 C 0.8802(9) 0.2032(3) 0.6820(3) 0.0315(12) Uani 1 1 d .
C10 C 0.6694(9) 0.2013(3) 0.6415(3) 0.0369(13) Uani 1 1 d .
H10 H 0.5663 0.2432 0.6523 0.044 Uiso 1 1 calc R
C11 C 0.6130(9) 0.1373(4) 0.5855(3) 0.0426(14) Uani 1 1 d .
H11 H 0.4719 0.1360 0.5587 0.051 Uiso 1 1 calc R
C12 C 0.7647(11) 0.0758(4) 0.5695(3) 0.0508(17) Uani 1 1 d .
H12 H 0.7259 0.0323 0.5322 0.061 Uiso 1 1 calc R
C13 C 0.9737(11) 0.0781(4) 0.6081(3) 0.0518(17) Uani 1 1 d .
H13 H 1.0758 0.0363 0.5963 0.062 Uiso 1 1 calc R
C14 C 1.0352(9) 0.1418(3) 0.6645(3) 0.0406(14) Uani 1 1 d .
H14 H 1.1777 0.1434 0.6901 0.049 Uiso 1 1 calc R
C15 C 1.0774(9) 0.3392(3) 0.7480(3) 0.0327(13) Uani 1 1 d .
C16 C 1.2312(8) 0.3686(3) 0.6937(3) 0.0350(13) Uani 1 1 d .
C17 C 1.1755(9) 0.3613(4) 0.6134(3) 0.0447(15) Uani 1 1 d .
H17 H 1.0427 0.3357 0.5932 0.054 Uiso 1 1 calc R
C18 C 1.3177(10) 0.3921(4) 0.5641(3) 0.0518(17) Uani 1 1 d .
H18 H 1.2809 0.3862 0.5106 0.062 Uiso 1 1 calc R
C19 C 1.5137(10) 0.4316(4) 0.5930(4) 0.0509(16) Uani 1 1 d .
H19 H 1.6092 0.4516 0.5593 0.061 Uiso 1 1 calc R
C20 C 1.5670(9) 0.4411(3) 0.6721(4) 0.0462(15) Uani 1 1 d .
H20 H 1.6980 0.4686 0.6918 0.055 Uiso 1 1 calc R
C21 C 1.4271(9) 0.4101(3) 0.7225(3) 0.0379(14) Uani 1 1 d .
H21 H 1.4641 0.4170 0.7758 0.046 Uiso 1 1 calc R

loop_
_atom_site_aniso_label
_atom_site_aniso_U_11
_atom_site_aniso_U_22
_atom_site_aniso_U_33
_atom_site_aniso_U_23
_atom_site_aniso_U_13
_atom_site_aniso_U_12
S1 0.0486(10) 0.0456(9) 0.0415(9) -0.0106(7) 0.0049(7) -0.0106(8)
N1 0.047(3) 0.043(3) 0.038(3) -0.004(2) 0.009(2) -0.004(2)
N2 0.030(3) 0.030(2) 0.031(2) -0.006(2) -0.001(2) 0.003(2)
C1 0.044(4) 0.038(3) 0.028(3) 0.002(2) 0.003(3) 0.004(3)
C2 0.053(4) 0.052(4) 0.040(3) 0.008(3) 0.014(3) 0.005(3)
C3 0.055(4) 0.068(5) 0.044(4) 0.012(3) 0.018(3) -0.009(4)
C4 0.060(4) 0.049(4) 0.047(4) 0.004(3) 0.009(3) -0.013(3)
C5 0.044(4) 0.039(3) 0.039(3) -0.003(3) 0.005(3) -0.004(3)
C6 0.029(3) 0.035(3) 0.033(3) 0.006(2) 0.004(2) 0.002(2)
C7 0.040(4) 0.034(3) 0.033(3) 0.001(3) 0.001(3) -0.002(3)
C8 0.030(3) 0.037(3) 0.027(3) -0.003(2) 0.002(2) 0.003(3)
C9 0.039(3) 0.030(3) 0.026(3) 0.001(2) 0.003(2) 0.001(3)
C10 0.033(3) 0.042(3) 0.036(3) -0.002(3) 0.005(3) 0.002(3)
C11 0.043(4) 0.048(4) 0.037(3) -0.003(3) 0.003(3) -0.001(3)
C12 0.082(5) 0.035(4) 0.035(3) -0.009(3) 0.004(3) -0.008(3)
C13 0.075(5) 0.038(4) 0.041(4) -0.005(3) 0.007(4) 0.013(3)
C14 0.039(3) 0.043(3) 0.039(3) 0.000(3) 0.000(3) 0.012(3)
C15 0.033(3) 0.033(3) 0.030(3) -0.003(2) -0.004(2) 0.001(3)
C16 0.033(3) 0.032(3) 0.041(3) 0.005(3) 0.008(3) 0.002(3)
C17 0.039(4) 0.057(4) 0.038(3) 0.000(3) 0.001(3) -0.007(3)
C18 0.059(4) 0.058(4) 0.039(3) -0.001(3) 0.006(3) -0.006(3)
C19 0.055(4) 0.044(4) 0.057(4) 0.005(3) 0.020(4) -0.001(3)
C20 0.034(4) 0.041(3) 0.063(4) 0.002(3) 0.006(3) -0.002(3)
C21 0.038(4) 0.034(3) 0.040(3) -0.003(3) -0.003(3) -0.002(3)

loop_
_atom_type_symbol
_atom_type_description
_atom_type_scat_dispersion_real
_atom_type_scat_dispersion_imag
_atom_type_scat_source
C C 0.0033 0.0016 'International Tables Vol C Tables 4.2.6.8 and 6.1.1.4'
H H 0.0000 0.0000 'International Tables Vol C Tables 4.2.6.8 and 6.1.1.4'
S S 0.1246 0.1234 'International Tables Vol C Tables 4.2.6.8 and 6.1.1.4'
N N 0.0061 0.0033 'International Tables Vol C Tables 4.2.6.8 and 6.1.1.4'

loop_
_geom_angle_atom_site_label_1
_geom_angle_atom_site_label_2
_geom_angle_atom_site_label_3
_geom_angle
C7 S1 C15 90.6(3)
C7 N1 C1 103.4(4)
C7 N2 C6 105.5(4)
C7 N2 C8 115.1(4)
C6 N2 C8 139.4(4)
C2 C1 N1 129.8(5)
C2 C1 C6 118.8(5)
N1 C1 C6 111.4(5)
C3 C2 C1 119.0(5)
C2 C3 C4 121.3(5)
C5 C4 C3 121.4(6)
C4 C5 C6 116.6(5)
C5 C6 N2 132.7(5)
C5 C6 C1 122.6(5)
N2 C6 C1 104.7(4)
N1 C7 N2 114.9(5)
N1 C7 S1 134.3(4)
N2 C7 S1 110.7(4)
C15 C8 N2 111.1(4)
C15 C8 C9 130.3(5)
N2 C8 C9 118.4(4)
C14 C9 C10 119.8(5)
C14 C9 C8 121.3(5)
C10 C9 C8 118.9(5)
C11 C10 C9 120.2(5)
C12 C11 C10 120.0(5)
C11 C12 C13 120.3(5)
C12 C13 C14 121.0(6)
C13 C14 C9 118.8(5)
C8 C15 C16 131.0(4)
C8 C15 S1 112.6(4)
C16 C15 S1 116.2(4)
C21 C16 C17 118.9(5)
C21 C16 C15 120.0(5)
C17 C16 C15 120.9(5)
C18 C17 C16 119.9(5)
C17 C18 C19 120.9(6)
C20 C19 C18 119.6(6)
C19 C20 C21 120.4(5)
C20 C21 C16 120.4(5)

loop_
_geom_bond_atom_site_label_1
_geom_bond_atom_site_label_2
_geom_bond_distance
S1 C7 1.715(5)
S1 C15 1.779(5)
N1 C7 1.318(6)
N1 C1 1.400(6)
N2 C7 1.390(6)
N2 C6 1.402(6)
N2 C8 1.408(6)
C1 C2 1.387(7)
C1 C6 1.416(7)
C2 C3 1.376(7)
C3 C4 1.401(7)
C4 C5 1.382(7)
C5 C6 1.393(7)
C8 C15 1.351(7)
C8 C9 1.483(6)
C9 C14 1.389(7)
C9 C10 1.392(7)
C10 C11 1.381(7)
C11 C12 1.368(7)
C12 C13 1.370(8)
C13 C14 1.388(7)
C15 C16 1.484(7)
C16 C21 1.391(7)
C16 C17 1.395(7)
C17 C18 1.378(7)
C18 C19 1.379(8)
C19 C20 1.374(8)
C20 C21 1.383(7)
